data_9008076
loop_
_publ_author_name
'Morimoto, N.'
'Appleman, D. E.'
'Evans, H. T.'

_publ_section_title
;
 The crystal structures of clinoenstatite and pigeonite
;
_journal_name_full 'Zeitschrift fur Kristallographie'
_journal_page_first 120
_journal_page_last 147
_journal_volume 114
_journal_year 1960
_chemical_compound_source 'Asio Mine, Japan'
_chemical_formula_sum 'Ca0.2 Fe1.12 Mg0.68 O6 Si2'
_chemical_name_mineral Pigeonite
_space_group_IT_number 14
_symmetry_space_group_name_Hall '-P 2ybc'
_symmetry_space_group_name_H-M 'P 1 21/c 1'
_cell_angle_alpha 90
_cell_angle_beta 71.45
_cell_angle_gamma 90
_cell_length_a 9.731
_cell_length_b 8.953
_cell_length_c 5.256
_cell_formula_units_Z 4
_cell_volume 434.121
_database_code_amcsd 0010588
_exptl_crystal_density_diffrn 3.661
_cod_original_formula_sum 'Ca.2 Fe1.12 Mg.68 Si2 O6'
_cod_database_code 9008076

loop_
_space_group_symop_operation_xyz
x,y,z
x,1/2-y,1/2+z
-x,1/2+y,1/2-z
-x,-y,-z

loop_
_atom_site_label
_atom_site_fract_x
_atom_site_fract_y
_atom_site_fract_z
_atom_site_occupancy
_atom_site_U_iso_or_equiv
Ca1 0.24600 0.98100 0.23100 0.20000 0.01241
Fe1 0.24600 0.98100 0.23100 0.80000 0.01241
Fe2 0.25100 0.34400 0.23600 0.32000 0.01083
Mg2 0.25100 0.34400 0.23600 0.68000 0.01083
Si1 0.45300 0.66100 0.27400 1.00000 0.00785
Si2 0.04900 0.66200 0.25200 1.00000 0.00969
O1A 0.37200 0.16800 0.31500 1.00000 0.01482
O1B 0.12700 0.16600 0.16100 1.00000 0.00754
O2A 0.37800 0.50600 0.32300 1.00000 0.01121
O2B 0.12500 0.50800 0.14700 1.00000 0.01374
O3A 0.39500 0.77300 0.07000 1.00000 0.00646
O3B 0.10800 0.78200 -0.00600 1.00000 0.00595

loop_
_cod_related_entry_id
_cod_related_entry_database
_cod_related_entry_code
1 AMCSD 0010588
